data_1572640
loop_
_publ_author_name
'Le&#xf3;n, F&#xe9;lix'
'Garc&#xed;a-Rodeja, Yago'
'Mallet-Ladeira, Sonia'
'Miqueu, Karinne'
'Szal&#xf3;ki, Gy&#xf6;rgy'
'Bourissou, Didier'

_publ_section_title
;
 Catechol/<i>o</i>-benzoquinone exchange at gold(iii).
;
_journal_issue 40
_journal_name_full 'Chemical science'
_journal_page_first 16651
_journal_page_last 16659
_journal_paper_doi 10.1039/d4sc04374j
_journal_volume 15
_journal_year 2024
_chemical_formula_moiety 'C32 H64 Au B9 N4 O2 P2, 0.5 (C H2 Cl2)'
_chemical_formula_sum 'C32.5 H65 Au B9 Cl N4 O2 P2'
_chemical_formula_weight 935.53
_space_group_IT_number 14
_space_group_name_Hall '-P 2yn'
_space_group_name_H-M_alt 'P 1 21/n 1'
_symmetry_cell_setting monoclinic
_symmetry_Int_Tables_number 14
_symmetry_space_group_name_Hall '-P 2yn'
_symmetry_space_group_name_H-M 'P 1 21/n 1'
_atom_sites_solution_hydrogens geom
_atom_sites_solution_primary dual
_atom_sites_solution_secondary difmap
_audit_update_record
;
2024-02-09 deposited with the CCDC.	2024-09-16 downloaded from the CCDC.
;
_cell_angle_alpha 90
_cell_angle_beta 94.479(14)
_cell_angle_gamma 90
_cell_formula_units_Z 4
_cell_length_a 11.279(4)
_cell_length_b 13.765(3)
_cell_length_c 29.733(9)
_cell_measurement_reflns_used 9880
_cell_measurement_temperature 193(2)
_cell_measurement_theta_max 26.35
_cell_measurement_theta_min 2.49
_cell_volume 4602(2)
_computing_cell_refinement SAINT
_computing_data_collection APEX2
_computing_data_reduction SAINT
_computing_molecular_graphics 'Ortep-3 for Windows (Farrugia, 1997)'
_computing_publication_material 'WinGX publication routines (Farrugia, 1999)'
_computing_structure_refinement 'SHELXL-2018/3 (Sheldrick, 2015)'
_computing_structure_solution 'SHELXT (Sheldrick 2015)'
_diffrn_ambient_temperature 193(2)
_diffrn_measured_fraction_theta_full 0.998
_diffrn_measured_fraction_theta_max 0.99
_diffrn_measurement_device_type 'Bruker D8 VENTURE PHOTON 3'
_diffrn_measurement_method 'phi and omega scans'
_diffrn_radiation_monochromator triumph
_diffrn_radiation_source 'fine focus sealed tube'
_diffrn_radiation_type MoK\a
_diffrn_radiation_wavelength 0.71073
_diffrn_reflns_av_R_equivalents 0.0478
_diffrn_reflns_av_unetI/netI 0.0338
_diffrn_reflns_Laue_measured_fraction_full 0.998
_diffrn_reflns_Laue_measured_fraction_max 0.99
_diffrn_reflns_limit_h_max 13
_diffrn_reflns_limit_h_min -13
_diffrn_reflns_limit_k_max 16
_diffrn_reflns_limit_k_min -16
_diffrn_reflns_limit_l_max 35
_diffrn_reflns_limit_l_min -35
_diffrn_reflns_number 51568
_diffrn_reflns_point_group_measured_fraction_full 0.998
_diffrn_reflns_point_group_measured_fraction_max 0.99
_diffrn_reflns_theta_full 25.242
_diffrn_reflns_theta_max 25.412
_diffrn_reflns_theta_min 2.784
_diffrn_standards_decay_% 0
_diffrn_standards_interval_count 0
_diffrn_standards_interval_time 0
_diffrn_standards_number 0
_exptl_absorpt_coefficient_mu 3.356
_exptl_absorpt_correction_T_max 0.7456
_exptl_absorpt_correction_T_min 0.6443
_exptl_absorpt_correction_type multi-scan
_exptl_absorpt_process_details 'SADABS (Bruker-AXS)'
_exptl_crystal_colour orange
_exptl_crystal_density_diffrn 1.35
_exptl_crystal_density_method 'not measured'
_exptl_crystal_description block
_exptl_crystal_F_000 1900
_exptl_crystal_size_max 0.10
_exptl_crystal_size_mid 0.08
_exptl_crystal_size_min 0.06
_refine_diff_density_max 3.284
_refine_diff_density_min -1.635
_refine_diff_density_rms 0.148
_refine_ls_extinction_method none
_refine_ls_goodness_of_fit_ref 1.199
_refine_ls_hydrogen_treatment constr
_refine_ls_matrix_type full
_refine_ls_number_parameters 645
_refine_ls_number_reflns 8416
_refine_ls_number_restraints 557
_refine_ls_restrained_S_all 1.17
_refine_ls_R_factor_all 0.0827
_refine_ls_R_factor_gt 0.071
_refine_ls_shift/su_max 0.001
_refine_ls_shift/su_mean 0
_refine_ls_structure_factor_coef Fsqd
_refine_ls_weighting_details 'w=1/[\s^2^(Fo^2^)+(0.0395P)^2^+56.4663P] where P=(Fo^2^+2Fc^2^)/3'
_refine_ls_weighting_scheme calc
_refine_ls_wR_factor_gt 0.1569
_refine_ls_wR_factor_ref 0.1619
_reflns_Friedel_coverage 0
_reflns_number_gt 7282
_reflns_number_total 8416
_reflns_threshold_expression 'I > 2\s(I)'
_cod_data_source_file d4sc04374j2.cif
_cod_data_source_block FL429
_cod_depositor_comments 'Adding full bibliography for 1572639--1572645.cif.'
_cod_original_sg_symbol_H-M 'P 21/n'
_cod_original_formula_sum 'C32.50 H65 Au B9 Cl N4 O2 P2'
_cod_database_code 1572640
_shelx_shelxl_version_number 2018/3

loop_
_symmetry_equiv_pos_as_xyz
'x, y, z'
'-x+1/2, y+1/2, -z+1/2'
'-x, -y, -z'
'x-1/2, -y-1/2, z-1/2'

loop_
_atom_site_label
_atom_site_type_symbol
_atom_site_fract_x
_atom_site_fract_y
_atom_site_fract_z
_atom_site_U_iso_or_equiv
_atom_site_adp_type
_atom_site_occupancy
_atom_site_site_symmetry_order
_atom_site_calc_flag
_atom_site_refinement_flags_posn
_atom_site_refinement_flags_adp
_atom_site_refinement_flags_occupancy
_atom_site_disorder_assembly
_atom_site_disorder_group
Au1 Au 0.55268(3) 0.65466(3) 0.38059(2) 0.03966(14) Uani 1 1 d . . . . .
C1 C 0.4266(8) 0.8688(6) 0.3951(3) 0.039(2) Uani 1 1 d D . . . .
C2 C 0.3430(8) 0.8192(6) 0.3564(3) 0.038(2) Uani 1 1 d D . . . .
B1 B 0.4366(12) 0.9116(9) 0.3399(4) 0.034(3) Uani 0.762(19) 1 d D . P A 1
H1 H 0.513965 0.902728 0.318874 0.04 Uiso 0.762(19) 1 calc R U P A 1
B10 B 0.2773(16) 0.848(3) 0.4049(9) 0.034(3) Uani 0.238(19) 1 d D . P A 2
H10 H 0.244189 0.793374 0.428848 0.04 Uiso 0.238(19) 1 calc R U P A 2
B2 B 0.3520(13) 0.9388(10) 0.4285(5) 0.061(4) Uani 1 1 d . . . . .
H2 H 0.380627 0.945462 0.465286 0.073 Uiso 1 1 calc R U . A 2
B3 B 0.1960(14) 0.9371(10) 0.4058(5) 0.062(4) Uani 1 1 d . . . . .
H3 H 0.119076 0.948467 0.426891 0.074 Uiso 1 1 calc R U . A 2
B4 B 0.2001(11) 0.8505(10) 0.3588(4) 0.050(3) Uani 1 1 d . . . . .
H4 H 0.126803 0.797987 0.348898 0.06 Uiso 1 1 calc R U . A 2
B5 B 0.4405(12) 0.9917(8) 0.3864(4) 0.050(3) Uani 1 1 d . . . . .
H5 H 0.521557 1.036628 0.39556 0.061 Uiso 1 1 calc R U . A 1
B6 B 0.2927(13) 1.0335(10) 0.3925(5) 0.058(4) Uani 1 1 d . . . . .
H6 H 0.276608 1.108112 0.405753 0.07 Uiso 1 1 calc R U . . .
B7 B 0.1963(12) 0.9753(9) 0.3486(4) 0.051(3) Uani 1 1 d . . . . .
H7 H 0.114182 1.010066 0.332202 0.061 Uiso 1 1 calc R U . . .
B8 B 0.2859(11) 0.9028(8) 0.3168(4) 0.044(3) Uani 1 1 d . . . . .
H8 H 0.264785 0.889165 0.279937 0.053 Uiso 1 1 calc R U . A 1
B9 B 0.3441(11) 1.0172(9) 0.3367(4) 0.051(3) Uani 1 1 d . . . . .
H9 H 0.359298 1.079692 0.313764 0.061 Uiso 1 1 calc R U . A 1
C3 C 0.7395(13) 0.8834(12) 0.4584(5) 0.091(5) Uani 1 1 d . . . . .
H3A H 0.826565 0.872857 0.460335 0.109 Uiso 1 1 calc R U . . .
H3B H 0.724274 0.952591 0.465032 0.109 Uiso 1 1 calc R U . . .
C4 C 0.6848(11) 0.8211(10) 0.4910(4) 0.067(4) Uani 1 1 d . . . . .
H4A H 0.720369 0.79989 0.519271 0.081 Uiso 1 1 calc R U . . .
C5 C 0.7533(10) 0.8645(9) 0.3724(5) 0.065(3) Uani 1 1 d . . . . .
H5A H 0.700144 0.840802 0.346184 0.078 Uiso 1 1 calc R U . . .
C6 C 0.8640(14) 0.7995(13) 0.3759(8) 0.135(9) Uani 1 1 d . . . . .
H6A H 0.847405 0.740364 0.392715 0.203 Uiso 1 1 calc R U . . .
H6B H 0.930397 0.834526 0.391775 0.203 Uiso 1 1 calc R U . . .
H6C H 0.884899 0.781966 0.345607 0.203 Uiso 1 1 calc R U . . .
C7 C 0.7888(14) 0.9680(10) 0.3619(6) 0.096(5) Uani 1 1 d . . . . .
H7A H 0.83851 0.994426 0.387547 0.145 Uiso 1 1 calc R U . . .
H7B H 0.71718 1.007957 0.356525 0.145 Uiso 1 1 calc R U . . .
H7C H 0.833539 0.968377 0.334978 0.145 Uiso 1 1 calc R U . . .
C8 C 0.4786(12) 0.7439(8) 0.4972(4) 0.059(3) Uani 1 1 d . . . . .
H8A H 0.403327 0.737881 0.47724 0.071 Uiso 1 1 calc R U . . .
C9 C 0.4485(13) 0.8011(10) 0.5389(4) 0.074(4) Uani 1 1 d . . . . .
H9A H 0.51994 0.807335 0.559705 0.111 Uiso 1 1 calc R U . . .
H9B H 0.386647 0.766769 0.553995 0.111 Uiso 1 1 calc R U . . .
H9C H 0.419747 0.865892 0.529787 0.111 Uiso 1 1 calc R U . . .
C10 C 0.5195(19) 0.6410(10) 0.5095(6) 0.108(7) Uani 1 1 d . . . . .
H10A H 0.539429 0.606747 0.48218 0.162 Uiso 1 1 calc R U . . .
H10B H 0.455484 0.606307 0.523157 0.162 Uiso 1 1 calc R U . . .
H10C H 0.58978 0.64388 0.530988 0.162 Uiso 1 1 calc R U . . .
C19 C 0.7185(9) 0.5076(7) 0.4071(3) 0.045(2) Uani 1 1 d . . . . .
C20 C 0.8108(10) 0.4560(8) 0.4293(4) 0.054(3) Uani 1 1 d . . . . .
H20 H 0.860723 0.487129 0.452165 0.065 Uiso 1 1 calc R U . . .
C22 C 0.7565(10) 0.3168(8) 0.3842(4) 0.054(3) Uani 1 1 d . . . . .
H22 H 0.771403 0.25132 0.376337 0.065 Uiso 1 1 calc R U . . .
C23 C 0.6601(10) 0.3661(7) 0.3608(4) 0.048(3) Uani 1 1 d . . . . .
C24 C 0.6417(9) 0.4641(7) 0.3729(3) 0.042(2) Uani 1 1 d . . . . .
C21 C 0.8315(10) 0.3603(8) 0.4188(4) 0.051(3) Uani 1 1 d D . . . .
C25 C 0.9350(16) 0.3018(14) 0.4434(7) 0.077(4) Uani 0.642(13) 1 d D U P B 1
C26 C 1.0141(19) 0.3669(15) 0.4776(8) 0.080(4) Uani 0.642(13) 1 d D U P B 1
H26A H 1.085936 0.331059 0.48827 0.12 Uiso 0.642(13) 1 calc R U P B 1
H26B H 0.968856 0.383557 0.503395 0.12 Uiso 0.642(13) 1 calc R U P B 1
H26C H 1.036611 0.426604 0.462469 0.12 Uiso 0.642(13) 1 calc R U P B 1
C27 C 0.8836(19) 0.2171(16) 0.4698(8) 0.087(5) Uani 0.642(13) 1 d D U P B 1
H27A H 0.846345 0.169766 0.448442 0.131 Uiso 0.642(13) 1 calc R U P B 1
H27B H 0.824028 0.242084 0.489071 0.131 Uiso 0.642(13) 1 calc R U P B 1
H27C H 0.947832 0.185486 0.488474 0.131 Uiso 0.642(13) 1 calc R U P B 1
C28 C 1.0215(19) 0.2646(18) 0.4115(8) 0.086(5) Uani 0.642(13) 1 d D U P B 1
H28A H 0.981077 0.218665 0.390297 0.129 Uiso 0.642(13) 1 calc R U P B 1
H28B H 1.08754 0.231676 0.428659 0.129 Uiso 0.642(13) 1 calc R U P B 1
H28C H 1.052369 0.319159 0.394758 0.129 Uiso 0.642(13) 1 calc R U P B 1
C25' C 0.930(2) 0.297(2) 0.4431(10) 0.079(4) Uani 0.358(13) 1 d D U P B 2
C26' C 1.053(2) 0.346(3) 0.4360(15) 0.086(5) Uani 0.358(13) 1 d D U P B 2
H26D H 1.117928 0.302288 0.446948 0.129 Uiso 0.358(13) 1 calc R U P B 2
H26E H 1.060238 0.407321 0.452755 0.129 Uiso 0.358(13) 1 calc R U P B 2
H26F H 1.059014 0.358862 0.403796 0.129 Uiso 0.358(13) 1 calc R U P B 2
C27' C 0.906(3) 0.295(3) 0.4933(10) 0.084(5) Uani 0.358(13) 1 d D U P B 2
H27D H 0.835068 0.255967 0.497157 0.125 Uiso 0.358(13) 1 calc R U P B 2
H27E H 0.892343 0.361898 0.503619 0.125 Uiso 0.358(13) 1 calc R U P B 2
H27F H 0.974342 0.267476 0.510992 0.125 Uiso 0.358(13) 1 calc R U P B 2
C28' C 0.938(3) 0.196(2) 0.4244(13) 0.084(5) Uani 0.358(13) 1 d D U P B 2
H28D H 0.874359 0.15639 0.435211 0.125 Uiso 0.358(13) 1 calc R U P B 2
H28E H 1.01536 0.167972 0.434421 0.125 Uiso 0.358(13) 1 calc R U P B 2
H28F H 0.929731 0.199069 0.391375 0.125 Uiso 0.358(13) 1 calc R U P B 2
C29 C 0.5775(12) 0.3147(8) 0.3239(5) 0.062(3) Uani 1 1 d . . . . .
C30 C 0.4482(12) 0.3179(10) 0.3366(6) 0.083(4) Uani 1 1 d . . . . .
H30A H 0.39697 0.28462 0.313289 0.125 Uiso 1 1 calc R U . . .
H30B H 0.422767 0.385638 0.338846 0.125 Uiso 1 1 calc R U . . .
H30C H 0.442394 0.285373 0.365643 0.125 Uiso 1 1 calc R U . . .
C31 C 0.5898(16) 0.3652(10) 0.2786(5) 0.091(5) Uani 1 1 d . . . . .
H31A H 0.673087 0.36326 0.271367 0.136 Uiso 1 1 calc R U . . .
H31B H 0.563977 0.433003 0.280453 0.136 Uiso 1 1 calc R U . . .
H31C H 0.540182 0.331774 0.254854 0.136 Uiso 1 1 calc R U . . .
C32 C 0.6095(13) 0.2075(9) 0.3183(5) 0.080(4) Uani 1 1 d . . . . .
H32A H 0.695629 0.201223 0.316846 0.12 Uiso 1 1 calc R U . . .
H32B H 0.568604 0.18239 0.290429 0.12 Uiso 1 1 calc R U . . .
H32C H 0.584681 0.170372 0.344095 0.12 Uiso 1 1 calc R U . . .
Cl1 Cl 0.887(4) 0.638(2) 0.2906(13) 0.121(7) Uani 0.21 1 d D U P C 1
C33 C 0.830(7) 0.524(3) 0.293(4) 0.113(6) Uani 0.21 1 d D U P C 1
H33C H 0.802859 0.513012 0.323522 0.136 Uiso 0.21 1 calc R U P C 1
H33D H 0.760428 0.518293 0.270961 0.136 Uiso 0.21 1 calc R U P C 1
Cl2 Cl 0.930(3) 0.437(2) 0.2823(11) 0.129(6) Uani 0.21 1 d D U P C 1
Cl1' Cl 0.857(2) 0.6432(16) 0.3060(7) 0.104(5) Uani 0.29 1 d D U P D 2
C33' C 0.852(6) 0.520(3) 0.302(2) 0.111(5) Uani 0.29 1 d D U P D 2
H33A H 0.891365 0.492115 0.330484 0.133 Uiso 0.29 1 calc R U P D 2
H33B H 0.768241 0.498742 0.300161 0.133 Uiso 0.29 1 calc R U P D 2
Cl2' Cl 0.919(2) 0.4740(13) 0.2579(6) 0.110(5) Uani 0.29 1 d D U P D 2
N1 N 0.6863(7) 0.8579(6) 0.4125(3) 0.050(2) Uani 1 1 d . . . . .
N2 N 0.5640(8) 0.7976(6) 0.4714(3) 0.047(2) Uani 1 1 d . . . . .
O1 O 0.7014(6) 0.6032(5) 0.4183(2) 0.0481(18) Uani 1 1 d . . . . .
O2 O 0.5537(6) 0.5180(5) 0.3518(2) 0.0466(17) Uani 1 1 d . . . . .
P1 P 0.5583(2) 0.80137(18) 0.41600(8) 0.0373(6) Uani 1 1 d . . . . .
P2 P 0.3802(2) 0.69769(18) 0.34004(8) 0.0371(6) Uani 1 1 d D . . . .
N3 N 0.3738(15) 0.6783(13) 0.2852(4) 0.052(2) Uani 0.712(15) 1 d D U P E 1
N4 N 0.2730(16) 0.6222(14) 0.3495(5) 0.057(2) Uani 0.712(15) 1 d D U P E 1
C11 C 0.3141(15) 0.5846(13) 0.2747(6) 0.060(3) Uani 0.712(15) 1 d D U P E 1
H11A H 0.266777 0.588653 0.245251 0.072 Uiso 0.712(15) 1 calc R U P E 1
H11B H 0.374129 0.532522 0.272771 0.072 Uiso 0.712(15) 1 calc R U P E 1
C12 C 0.2364(17) 0.5624(13) 0.3105(6) 0.061(3) Uani 0.712(15) 1 d D U P E 1
H12A H 0.152621 0.576571 0.300063 0.073 Uiso 0.712(15) 1 calc R U P E 1
H12B H 0.24268 0.492761 0.318585 0.073 Uiso 0.712(15) 1 calc R U P E 1
C13 C 0.4555(16) 0.7188(13) 0.2544(5) 0.058(3) Uani 0.712(15) 1 d D U P E 1
H13 H 0.493357 0.777964 0.268772 0.069 Uiso 0.712(15) 1 calc R U P E 1
C14 C 0.3866(19) 0.7494(14) 0.2101(5) 0.071(4) Uani 0.712(15) 1 d D U P E 1
H14A H 0.357731 0.691456 0.193489 0.106 Uiso 0.712(15) 1 calc R U P E 1
H14B H 0.439179 0.786354 0.191659 0.106 Uiso 0.712(15) 1 calc R U P E 1
H14C H 0.318787 0.790069 0.216744 0.106 Uiso 0.712(15) 1 calc R U P E 1
C15 C 0.5523(17) 0.6498(16) 0.2438(7) 0.070(4) Uani 0.712(15) 1 d D U P E 1
H15A H 0.583023 0.616685 0.271474 0.106 Uiso 0.712(15) 1 calc R U P E 1
H15B H 0.616811 0.68599 0.231192 0.106 Uiso 0.712(15) 1 calc R U P E 1
H15C H 0.52039 0.601654 0.22179 0.106 Uiso 0.712(15) 1 calc R U P E 1
C16 C 0.2287(14) 0.6033(12) 0.3947(6) 0.060(3) Uani 0.712(15) 1 d D U P E 1
H16 H 0.248181 0.656346 0.416994 0.072 Uiso 0.712(15) 1 calc R U P E 1
C17 C 0.2767(19) 0.5005(15) 0.4109(8) 0.079(5) Uani 0.712(15) 1 d D U P E 1
H17A H 0.230955 0.449513 0.394423 0.118 Uiso 0.712(15) 1 calc R U P E 1
H17B H 0.268293 0.493397 0.44333 0.118 Uiso 0.712(15) 1 calc R U P E 1
H17C H 0.360824 0.494666 0.40518 0.118 Uiso 0.712(15) 1 calc R U P E 1
C18 C 0.0872(15) 0.5840(15) 0.3851(8) 0.075(5) Uani 0.712(15) 1 d D U P E 1
H18A H 0.048194 0.643557 0.373518 0.113 Uiso 0.712(15) 1 calc R U P E 1
H18B H 0.053797 0.564712 0.413182 0.113 Uiso 0.712(15) 1 calc R U P E 1
H18C H 0.074095 0.532008 0.362707 0.113 Uiso 0.712(15) 1 calc R U P E 1
N3' N 0.397(3) 0.690(3) 0.2855(6) 0.056(3) Uani 0.288(15) 1 d D U P E 2
N4' N 0.267(4) 0.621(3) 0.3401(8) 0.059(3) Uani 0.288(15) 1 d D U P E 2
C11' C 0.299(3) 0.636(3) 0.2616(9) 0.058(3) Uani 0.288(15) 1 d D U P E 2
H11C H 0.24184 0.681026 0.245646 0.07 Uiso 0.288(15) 1 calc R U P E 2
H11D H 0.330121 0.591501 0.239029 0.07 Uiso 0.288(15) 1 calc R U P E 2
C12' C 0.239(4) 0.580(3) 0.2947(10) 0.060(3) Uani 0.288(15) 1 d D U P E 2
H12C H 0.266119 0.511208 0.294316 0.072 Uiso 0.288(15) 1 calc R U P E 2
H12D H 0.152229 0.580882 0.287119 0.072 Uiso 0.288(15) 1 calc R U P E 2
C13' C 0.497(3) 0.727(3) 0.2628(10) 0.059(3) Uani 0.288(15) 1 d D U P E 2
H13' H 0.53679 0.776609 0.283649 0.071 Uiso 0.288(15) 1 calc R U P E 2
C14' C 0.459(4) 0.781(3) 0.2189(11) 0.066(6) Uani 0.288(15) 1 d D U P E 2
H14D H 0.450278 0.734548 0.193981 0.098 Uiso 0.288(15) 1 calc R U P E 2
H14E H 0.519806 0.829327 0.21278 0.098 Uiso 0.288(15) 1 calc R U P E 2
H14F H 0.383158 0.813987 0.221994 0.098 Uiso 0.288(15) 1 calc R U P E 2
C15' C 0.591(4) 0.655(4) 0.2538(16) 0.066(6) Uani 0.288(15) 1 d D U P E 2
H15D H 0.652128 0.654507 0.27899 0.099 Uiso 0.288(15) 1 calc R U P E 2
H15E H 0.626315 0.671948 0.225914 0.099 Uiso 0.288(15) 1 calc R U P E 2
H15F H 0.554608 0.590035 0.250687 0.099 Uiso 0.288(15) 1 calc R U P E 2
C16' C 0.221(3) 0.577(3) 0.3793(11) 0.063(3) Uani 0.288(15) 1 d D U P E 2
H16' H 0.188875 0.514738 0.36547 0.076 Uiso 0.288(15) 1 calc R U P E 2
C17' C 0.299(4) 0.535(3) 0.4199(15) 0.061(6) Uani 0.288(15) 1 d D U P E 2
H17D H 0.348287 0.482258 0.409548 0.092 Uiso 0.288(15) 1 calc R U P E 2
H17E H 0.24739 0.509723 0.442326 0.092 Uiso 0.288(15) 1 calc R U P E 2
H17F H 0.349624 0.58643 0.43348 0.092 Uiso 0.288(15) 1 calc R U P E 2
C18' C 0.105(3) 0.617(3) 0.3991(16) 0.065(6) Uani 0.288(15) 1 d D U P E 2
H18D H 0.12602 0.649076 0.428094 0.097 Uiso 0.288(15) 1 calc R U P E 2
H18E H 0.05003 0.563262 0.403645 0.097 Uiso 0.288(15) 1 calc R U P E 2
H18F H 0.066187 0.664023 0.377978 0.097 Uiso 0.288(15) 1 calc R U P E 2

loop_
_atom_site_aniso_label
_atom_site_aniso_U_11
_atom_site_aniso_U_22
_atom_site_aniso_U_33
_atom_site_aniso_U_23
_atom_site_aniso_U_13
_atom_site_aniso_U_12
Au1 0.0416(2) 0.0321(2) 0.0431(2) -0.00684(17) -0.01080(15) 0.00826(17)
C1 0.048(6) 0.031(5) 0.036(5) -0.003(4) -0.014(4) 0.006(4)
C2 0.047(5) 0.030(5) 0.035(5) 0.003(4) -0.010(4) 0.006(4)
B1 0.040(7) 0.031(7) 0.027(6) 0.006(5) -0.016(5) -0.002(6)
B10 0.040(7) 0.031(7) 0.027(6) 0.006(5) -0.016(5) -0.002(6)
B2 0.083(10) 0.047(7) 0.050(7) -0.015(6) -0.015(7) 0.031(7)
B3 0.070(9) 0.059(8) 0.056(8) 0.003(7) 0.002(7) 0.036(7)
B4 0.041(6) 0.054(7) 0.053(7) 0.005(6) -0.009(5) 0.013(6)
B5 0.063(8) 0.031(6) 0.054(7) 0.004(5) -0.016(6) 0.003(5)
B6 0.073(9) 0.044(7) 0.054(8) -0.005(6) -0.016(7) 0.020(7)
B7 0.056(8) 0.039(7) 0.054(7) 0.005(6) -0.020(6) 0.005(6)
B8 0.048(7) 0.036(6) 0.044(6) 0.004(5) -0.016(5) 0.003(5)
B9 0.055(7) 0.039(6) 0.054(7) 0.008(5) -0.026(6) 0.013(5)
C3 0.070(9) 0.090(11) 0.105(12) -0.003(9) -0.028(9) -0.024(8)
C4 0.056(7) 0.085(9) 0.056(7) -0.006(7) -0.029(6) 0.002(7)
C5 0.040(6) 0.062(8) 0.094(10) -0.003(7) 0.016(6) 0.001(5)
C6 0.074(11) 0.086(12) 0.25(3) 0.057(15) 0.056(14) 0.046(9)
C7 0.083(10) 0.059(9) 0.148(16) 0.029(10) 0.009(10) 0.004(8)
C8 0.086(9) 0.046(6) 0.043(6) 0.000(5) -0.011(6) 0.002(6)
C9 0.089(10) 0.070(9) 0.061(8) 0.004(7) 0.003(7) -0.001(8)
C10 0.19(2) 0.047(8) 0.090(11) 0.024(8) 0.051(12) 0.027(10)
C19 0.048(6) 0.038(5) 0.048(6) 0.004(5) -0.006(5) 0.007(5)
C20 0.054(7) 0.052(7) 0.055(7) -0.001(5) -0.004(5) 0.010(5)
C22 0.058(7) 0.039(6) 0.066(7) 0.012(5) 0.009(6) 0.007(5)
C23 0.062(7) 0.028(5) 0.054(6) 0.006(4) 0.009(5) 0.003(5)
C24 0.052(6) 0.029(5) 0.045(6) 0.007(4) -0.001(5) 0.012(4)
C21 0.052(6) 0.044(6) 0.058(7) 0.009(5) 0.005(5) 0.013(5)
C25 0.075(7) 0.062(7) 0.090(8) 0.015(6) -0.011(6) 0.030(6)
C26 0.072(9) 0.071(9) 0.093(10) 0.015(7) -0.021(8) 0.033(7)
C27 0.085(9) 0.073(9) 0.100(10) 0.030(8) -0.017(8) 0.025(8)
C28 0.074(9) 0.083(10) 0.099(10) 0.009(8) -0.010(7) 0.037(8)
C25' 0.076(8) 0.065(8) 0.093(8) 0.015(7) -0.013(7) 0.032(7)
C26' 0.076(10) 0.076(10) 0.103(11) 0.011(10) -0.010(9) 0.030(9)
C27' 0.082(11) 0.072(11) 0.094(10) 0.016(9) -0.014(9) 0.031(10)
C28' 0.080(11) 0.070(9) 0.098(11) 0.013(9) -0.017(10) 0.035(9)
C29 0.073(8) 0.032(6) 0.080(9) 0.004(6) 0.003(7) -0.001(5)
C30 0.074(9) 0.052(8) 0.122(13) -0.013(8) -0.009(9) -0.001(7)
C31 0.140(15) 0.053(8) 0.076(10) -0.016(7) -0.012(9) -0.008(9)
C32 0.089(10) 0.042(7) 0.107(11) -0.012(7) -0.005(8) 0.006(7)
Cl1 0.133(14) 0.110(9) 0.119(16) -0.014(11) 0.008(12) -0.002(10)
C33 0.129(12) 0.103(9) 0.111(14) -0.026(10) 0.022(11) 0.007(9)
Cl2 0.137(12) 0.116(11) 0.134(16) -0.028(11) 0.021(13) 0.018(11)
Cl1' 0.118(12) 0.101(8) 0.094(12) -0.043(8) 0.008(9) -0.001(8)
C33' 0.127(12) 0.101(9) 0.108(13) -0.027(10) 0.024(10) 0.008(10)
Cl2' 0.138(10) 0.092(9) 0.105(12) -0.016(8) 0.039(10) 0.013(9)
N1 0.040(5) 0.042(5) 0.065(6) -0.007(4) -0.007(4) 0.002(4)
N2 0.054(5) 0.040(5) 0.043(5) 0.001(4) -0.019(4) 0.006(4)
O1 0.056(4) 0.035(4) 0.050(4) -0.012(3) -0.013(3) 0.017(3)
O2 0.050(4) 0.037(4) 0.049(4) -0.013(3) -0.013(3) 0.012(3)
P1 0.0417(14) 0.0309(12) 0.0367(13) -0.0041(10) -0.0123(10) 0.0066(10)
P2 0.0376(13) 0.0327(12) 0.0394(13) -0.0044(10) -0.0071(10) 0.0009(10)
N3 0.062(6) 0.043(5) 0.050(4) -0.010(4) -0.013(4) -0.003(4)
N4 0.059(5) 0.044(4) 0.069(5) -0.009(4) 0.001(5) -0.009(4)
C11 0.070(6) 0.046(5) 0.061(5) -0.012(5) -0.012(5) -0.007(5)
C12 0.063(5) 0.046(5) 0.070(6) -0.006(5) -0.009(5) -0.008(4)
C13 0.069(7) 0.053(6) 0.049(5) -0.009(5) -0.012(5) -0.005(5)
C14 0.090(10) 0.070(9) 0.049(7) -0.003(7) -0.011(7) 0.005(8)
C15 0.065(9) 0.088(9) 0.057(9) -0.003(8) -0.011(7) 0.001(8)
C16 0.061(5) 0.045(6) 0.075(6) -0.003(5) 0.009(5) -0.008(5)
C17 0.067(9) 0.068(10) 0.102(10) 0.025(8) 0.008(8) -0.002(8)
C18 0.064(7) 0.052(10) 0.111(11) 0.013(9) 0.019(8) 0.001(7)
N3' 0.065(6) 0.046(6) 0.053(5) -0.009(5) -0.011(5) -0.005(5)
N4' 0.061(6) 0.046(5) 0.071(6) -0.009(5) 0.002(5) -0.008(5)
C11' 0.066(6) 0.046(6) 0.061(6) -0.010(5) -0.013(5) -0.005(5)
C12' 0.063(6) 0.047(6) 0.069(6) -0.010(5) -0.008(5) -0.008(5)
C13' 0.068(7) 0.055(6) 0.051(6) -0.008(6) -0.011(6) -0.006(6)
C14' 0.077(12) 0.066(12) 0.052(10) -0.005(9) -0.007(10) -0.004(10)
C15' 0.065(12) 0.075(11) 0.056(12) -0.005(11) -0.009(10) -0.003(10)
C16' 0.062(6) 0.047(7) 0.079(6) -0.004(6) 0.007(6) -0.010(6)
C17' 0.056(11) 0.042(12) 0.086(11) 0.006(10) 0.008(10) -0.018(10)
C18' 0.064(10) 0.044(12) 0.087(12) -0.002(11) 0.011(9) -0.007(10)

loop_
_atom_type_symbol
_atom_type_description
_atom_type_scat_dispersion_real
_atom_type_scat_dispersion_imag
_atom_type_scat_source
C C 0.0033 0.0016 'International Tables Vol C Tables 4.2.6.8 and 6.1.1.4'
H H 0 0 'International Tables Vol C Tables 4.2.6.8 and 6.1.1.4'
Au Au -2.0133 8.8022 'International Tables Vol C Tables 4.2.6.8 and 6.1.1.4'
B B 0.0013 0.0007 'International Tables Vol C Tables 4.2.6.8 and 6.1.1.4'
N N 0.0061 0.0033 'International Tables Vol C Tables 4.2.6.8 and 6.1.1.4'
O O 0.0106 0.006 'International Tables Vol C Tables 4.2.6.8 and 6.1.1.4'
P P 0.1023 0.0942 'International Tables Vol C Tables 4.2.6.8 and 6.1.1.4'
Cl Cl 0.1484 0.1585 'International Tables Vol C Tables 4.2.6.8 and 6.1.1.4'

loop_
_geom_angle_atom_site_label_1
_geom_angle_atom_site_label_2
_geom_angle_atom_site_label_3
_geom_angle
_geom_angle_site_symmetry_1
_geom_angle_site_symmetry_3
_geom_angle_publ_flag
O2 Au1 O1 83.2(2) . . ?
O2 Au1 P1 176.51(19) . . ?
O1 Au1 P1 93.52(19) . . ?
O2 Au1 P2 92.84(19) . . ?
O1 Au1 P2 174.6(2) . . ?
P1 Au1 P2 90.33(9) . . ?
C2 C1 B2 112.5(8) . . ?
C2 C1 B5 111.7(7) . . ?
B2 C1 B5 64.9(8) . . ?
C2 C1 B1 62.9(6) . . ?
B2 C1 B1 115.9(8) . . ?
B5 C1 B1 61.0(7) . . ?
C2 C1 B10 61.7(8) . . ?
B2 C1 B10 57.1(13) . . ?
B5 C1 B10 106.5(15) . . ?
C2 C1 P1 116.9(6) . . ?
B2 C1 P1 122.0(7) . . ?
B5 C1 P1 118.2(7) . . ?
B1 C1 P1 112.4(7) . . ?
B10 C1 P1 129.0(13) . . ?
C1 C2 B4 112.2(8) . . ?
C1 C2 B10 64.1(6) . . ?
B4 C2 B10 54.9(10) . . ?
C1 C2 B8 112.1(7) . . ?
B4 C2 B8 63.3(7) . . ?
B10 C2 B8 104.7(14) . . ?
C1 C2 B1 63.4(5) . . ?
B4 C2 B1 115.4(8) . . ?
B8 C2 B1 61.7(6) . . ?
C1 C2 P2 117.3(6) . . ?
B4 C2 P2 119.7(7) . . ?
B10 C2 P2 124.5(15) . . ?
B8 C2 P2 121.0(7) . . ?
B1 C2 P2 116.2(7) . . ?
C2 B1 C1 53.8(5) . . ?
C2 B1 B5 102.4(9) . . ?
C1 B1 B5 58.5(6) . . ?
C2 B1 B9 104.1(9) . . ?
C1 B1 B9 104.1(9) . . ?
B5 B1 B9 60.8(7) . . ?
C2 B1 B8 58.8(6) . . ?
C1 B1 B8 102.0(9) . . ?
B5 B1 B8 108.0(10) . . ?
B9 B1 B8 60.1(7) . . ?
C2 B1 H1 126.2 . . ?
C1 B1 H1 126.5 . . ?
B5 B1 H1 122.2 . . ?
B9 B1 H1 122.4 . . ?
B8 B1 H1 122.5 . . ?
B3 B10 B4 72.9(16) . . ?
B3 B10 B2 70.8(18) . . ?
B4 B10 B2 126(3) . . ?
B3 B10 C2 120(2) . . ?
B4 B10 C2 61.2(11) . . ?
B2 B10 C2 107.2(14) . . ?
B3 B10 C1 117(2) . . ?
B4 B10 C1 109.1(15) . . ?
B2 B10 C1 58.5(10) . . ?
C2 B10 C1 54.2(6) . . ?
B3 B10 H10 107.3 . . ?
B4 B10 H10 112.3 . . ?
B2 B10 H10 115.3 . . ?
C2 B10 H10 124.4 . . ?
C1 B10 H10 125.9 . . ?
B10 B2 C1 64.4(9) . . ?
B10 B2 B6 98.3(15) . . ?
C1 B2 B6 104.4(9) . . ?
B10 B2 B5 107.7(12) . . ?
C1 B2 B5 59.2(7) . . ?
B6 B2 B5 59.5(8) . . ?
B10 B2 B3 52.0(13) . . ?
C1 B2 B3 106.8(9) . . ?
B6 B2 B3 59.0(8) . . ?
B5 B2 B3 108.4(9) . . ?
B10 B2 H2 125.6 . . ?
C1 B2 H2 120.7 . . ?
B6 B2 H2 126.3 . . ?
B5 B2 H2 120.6 . . ?
B3 B2 H2 123.7 . . ?
B10 B3 B7 100.0(14) . . ?
B10 B3 B6 102.4(14) . . ?
B7 B3 B6 61.4(8) . . ?
B10 B3 B2 57.2(11) . . ?
B7 B3 B2 105.9(10) . . ?
B6 B3 B2 59.1(8) . . ?
B10 B3 B4 54.4(11) . . ?
B7 B3 B4 57.6(7) . . ?
B6 B3 B4 105.2(10) . . ?
B2 B3 B4 101.9(8) . . ?
B10 B3 H3 127.7 . . ?
B7 B3 H3 123.6 . . ?
B6 B3 H3 122.3 . . ?
B2 B3 H3 123.7 . . ?
B4 B3 H3 125.6 . . ?
B10 B4 C2 63.9(9) . . ?
B10 B4 B7 100.2(17) . . ?
C2 B4 B7 104.8(9) . . ?
B10 B4 B8 109.0(12) . . ?
C2 B4 B8 59.9(6) . . ?
B7 B4 B8 59.3(7) . . ?
B10 B4 B3 52.7(14) . . ?
C2 B4 B3 106.3(9) . . ?
B7 B4 B3 59.5(8) . . ?
B8 B4 B3 108.4(10) . . ?
B10 B4 H4 124.5 . . ?
C2 B4 H4 121 . . ?
B7 B4 H4 125.6 . . ?
B8 B4 H4 120.2 . . ?
B3 B4 H4 123.8 . . ?
C1 B5 B1 60.5(6) . . ?
C1 B5 B6 101.8(9) . . ?
B1 B5 B6 108.3(9) . . ?
C1 B5 B9 105.1(8) . . ?
B1 B5 B9 60.2(7) . . ?
B6 B5 B9 60.7(7) . . ?
C1 B5 B2 55.9(6) . . ?
B1 B5 B2 107.9(9) . . ?
B6 B5 B2 59.4(8) . . ?
B9 B5 B2 108.4(9) . . ?
C1 B5 H5 126 . . ?
B1 B5 H5 120.4 . . ?
B6 B5 H5 123.2 . . ?
B9 B5 H5 121.5 . . ?
B2 B5 H5 122.4 . . ?
B3 B6 B2 61.9(8) . . ?
B3 B6 B5 112.0(9) . . ?
B2 B6 B5 61.1(8) . . ?
B3 B6 B9 110.9(9) . . ?
B2 B6 B9 109.1(9) . . ?
B5 B6 B9 59.9(7) . . ?
B3 B6 B7 59.3(8) . . ?
B2 B6 B7 106.5(9) . . ?
B5 B6 B7 107.2(9) . . ?
B9 B6 B7 60.4(7) . . ?
B3 B6 H6 119 . . ?
B2 B6 H6 121.4 . . ?
B5 B6 H6 120.6 . . ?
B9 B6 H6 120.6 . . ?
B7 B6 H6 123.6 . . ?
B4 B7 B8 61.7(7) . . ?
B4 B7 B3 62.9(7) . . ?
B8 B7 B3 113.1(8) . . ?
B4 B7 B6 107.7(8) . . ?
B8 B7 B6 107.5(9) . . ?
B3 B7 B6 59.4(8) . . ?
B4 B7 B9 109.6(9) . . ?
B8 B7 B9 60.0(7) . . ?
B3 B7 B9 110.4(9) . . ?
B6 B7 B9 59.7(7) . . ?
B4 B7 H7 120.3 . . ?
B8 B7 H7 120.1 . . ?
B3 B7 H7 118.6 . . ?
B6 B7 H7 123.5 . . ?
B9 B7 H7 121.2 . . ?
C2 B8 B7 102.2(8) . . ?
C2 B8 B1 59.5(6) . . ?
B7 B8 B1 109.0(9) . . ?
C2 B8 B9 104.6(7) . . ?
B7 B8 B9 62.1(7) . . ?
B1 B8 B9 60.0(7) . . ?
C2 B8 B4 56.7(6) . . ?
B7 B8 B4 59.0(7) . . ?
B1 B8 B4 108.0(8) . . ?
B9 B8 B4 109.1(9) . . ?
C2 B8 H8 126.3 . . ?
B7 B8 H8 122.5 . . ?
B1 B8 H8 120.7 . . ?
B9 B8 H8 121.1 . . ?
B4 B8 H8 122 . . ?
B1 B9 B8 60.0(7) . . ?
B1 B9 B5 59.0(6) . . ?
B8 B9 B5 106.4(8) . . ?
B1 B9 B6 106.2(8) . . ?
B8 B9 B6 106.0(10) . . ?
B5 B9 B6 59.3(7) . . ?
B1 B9 B7 105.7(9) . . ?
B8 B9 B7 57.9(7) . . ?
B5 B9 B7 106.4(9) . . ?
B6 B9 B7 60.0(8) . . ?
B1 B9 H9 122.8 . . ?
B8 B9 H9 123 . . ?
B5 B9 H9 122.6 . . ?
B6 B9 H9 122.5 . . ?
B7 B9 H9 123.1 . . ?
C4 C3 N1 107.9(10) . . ?
C4 C3 H3A 110.1 . . ?
N1 C3 H3A 110.1 . . ?
C4 C3 H3B 110.1 . . ?
N1 C3 H3B 110.1 . . ?
H3A C3 H3B 108.4 . . ?
C3 C4 N2 107.0(10) . . ?
C3 C4 H4A 126.5 . . ?
N2 C4 H4A 126.5 . . ?
N1 C5 C7 112.7(11) . . ?
N1 C5 C6 112.1(13) . . ?
C7 C5 C6 109.6(12) . . ?
N1 C5 H5A 107.4 . . ?
C7 C5 H5A 107.4 . . ?
C6 C5 H5A 107.4 . . ?
C5 C6 H6A 109.5 . . ?
C5 C6 H6B 109.5 . . ?
H6A C6 H6B 109.5 . . ?
C5 C6 H6C 109.5 . . ?
H6A C6 H6C 109.5 . . ?
H6B C6 H6C 109.5 . . ?
C5 C7 H7A 109.5 . . ?
C5 C7 H7B 109.5 . . ?
H7A C7 H7B 109.5 . . ?
C5 C7 H7C 109.5 . . ?
H7A C7 H7C 109.5 . . ?
H7B C7 H7C 109.5 . . ?
N2 C8 C10 113.1(12) . . ?
N2 C8 C9 111.0(10) . . ?
C10 C8 C9 111.5(11) . . ?
N2 C8 H8A 107 . . ?
C10 C8 H8A 107 . . ?
C9 C8 H8A 107 . . ?
C8 C9 H9A 109.5 . . ?
C8 C9 H9B 109.5 . . ?
H9A C9 H9B 109.5 . . ?
C8 C9 H9C 109.5 . . ?
H9A C9 H9C 109.5 . . ?
H9B C9 H9C 109.5 . . ?
C8 C10 H10A 109.5 . . ?
C8 C10 H10B 109.5 . . ?
H10A C10 H10B 109.5 . . ?
C8 C10 H10C 109.5 . . ?
H10A C10 H10C 109.5 . . ?
H10B C10 H10C 109.5 . . ?
O1 C19 C20 119.4(9) . . ?
O1 C19 C24 119.2(8) . . ?
C20 C19 C24 121.3(10) . . ?
C21 C20 C19 121.1(11) . . ?
C21 C20 H20 119.4 . . ?
C19 C20 H20 119.4 . . ?
C21 C22 C23 123.2(10) . . ?
C21 C22 H22 118.4 . . ?
C23 C22 H22 118.4 . . ?
C24 C23 C22 116.9(10) . . ?
C24 C23 C29 121.5(9) . . ?
C22 C23 C29 121.6(9) . . ?
O2 C24 C19 119.1(8) . . ?
O2 C24 C23 121.3(9) . . ?
C19 C24 C23 119.5(9) . . ?
C20 C21 C22 117.9(10) . . ?
C20 C21 C25' 124.0(15) . . ?
C22 C21 C25' 118.1(14) . . ?
C20 C21 C25 121.5(13) . . ?
C22 C21 C25 120.5(12) . . ?
C28 C25 C27 110.5(18) . . ?
C28 C25 C21 112.3(15) . . ?
C27 C25 C21 109.5(15) . . ?
C28 C25 C26 103.8(17) . . ?
C27 C25 C26 108.6(17) . . ?
C21 C25 C26 112.0(14) . . ?
C25 C26 H26A 109.5 . . ?
C25 C26 H26B 109.5 . . ?
H26A C26 H26B 109.5 . . ?
C25 C26 H26C 109.5 . . ?
H26A C26 H26C 109.5 . . ?
H26B C26 H26C 109.5 . . ?
C25 C27 H27A 109.5 . . ?
C25 C27 H27B 109.5 . . ?
H27A C27 H27B 109.5 . . ?
C25 C27 H27C 109.5 . . ?
H27A C27 H27C 109.5 . . ?
H27B C27 H27C 109.5 . . ?
C25 C28 H28A 109.5 . . ?
C25 C28 H28B 109.5 . . ?
H28A C28 H28B 109.5 . . ?
C25 C28 H28C 109.5 . . ?
H28A C28 H28C 109.5 . . ?
H28B C28 H28C 109.5 . . ?
C28' C25' C27' 111(2) . . ?
C28' C25' C21 114(2) . . ?
C27' C25' C21 106.5(19) . . ?
C28' C25' C26' 105(2) . . ?
C27' C25' C26' 111(2) . . ?
C21 C25' C26' 108.1(19) . . ?
C25' C26' H26D 109.5 . . ?
C25' C26' H26E 109.5 . . ?
H26D C26' H26E 109.5 . . ?
C25' C26' H26F 109.5 . . ?
H26D C26' H26F 109.5 . . ?
H26E C26' H26F 109.5 . . ?
C25' C27' H27D 109.5 . . ?
C25' C27' H27E 109.5 . . ?
H27D C27' H27E 109.5 . . ?
C25' C27' H27F 109.5 . . ?
H27D C27' H27F 109.5 . . ?
H27E C27' H27F 109.5 . . ?
C25' C28' H28D 109.5 . . ?
C25' C28' H28E 109.5 . . ?
H28D C28' H28E 109.5 . . ?
C25' C28' H28F 109.5 . . ?
H28D C28' H28F 109.5 . . ?
H28E C28' H28F 109.5 . . ?
C32 C29 C30 106.9(11) . . ?
C32 C29 C31 107.6(12) . . ?
C30 C29 C31 110.8(12) . . ?
C32 C29 C23 112.5(10) . . ?
C30 C29 C23 110.1(11) . . ?
C31 C29 C23 108.8(10) . . ?
C29 C30 H30A 109.5 . . ?
C29 C30 H30B 109.5 . . ?
H30A C30 H30B 109.5 . . ?
C29 C30 H30C 109.5 . . ?
H30A C30 H30C 109.5 . . ?
H30B C30 H30C 109.5 . . ?
C29 C31 H31A 109.5 . . ?
C29 C31 H31B 109.5 . . ?
H31A C31 H31B 109.5 . . ?
C29 C31 H31C 109.5 . . ?
H31A C31 H31C 109.5 . . ?
H31B C31 H31C 109.5 . . ?
C29 C32 H32A 109.5 . . ?
C29 C32 H32B 109.5 . . ?
H32A C32 H32B 109.5 . . ?
C29 C32 H32C 109.5 . . ?
H32A C32 H32C 109.5 . . ?
H32B C32 H32C 109.5 . . ?
Cl2 C33 Cl1 113(3) . . ?
Cl2 C33 H33C 109 . . ?
Cl1 C33 H33C 109 . . ?
Cl2 C33 H33D 109 . . ?
Cl1 C33 H33D 109 . . ?
H33C C33 H33D 107.8 . . ?
Cl2' C33' Cl1' 114(3) . . ?
Cl2' C33' H33A 108.7 . . ?
Cl1' C33' H33A 108.7 . . ?
Cl2' C33' H33B 108.7 . . ?
Cl1' C33' H33B 108.7 . . ?
H33A C33' H33B 107.6 . . ?
C5 N1 C3 122.4(10) . . ?
C5 N1 P1 126.1(8) . . ?
C3 N1 P1 110.2(9) . . ?
C4 N2 C8 121.8(9) . . ?
C4 N2 P1 110.5(8) . . ?
C8 N2 P1 124.0(7) . . ?
C19 O1 Au1 108.7(6) . . ?
C24 O2 Au1 109.5(6) . . ?
N2 P1 N1 96.4(5) . . ?
N2 P1 C1 109.0(4) . . ?
N1 P1 C1 115.7(4) . . ?
N2 P1 Au1 115.7(3) . . ?
N1 P1 Au1 112.5(3) . . ?
C1 P1 Au1 107.6(3) . . ?
N4 P2 N3 95.3(6) . . ?
N3' P2 N4' 96.1(11) . . ?
N4 P2 C2 110.6(8) . . ?
N3 P2 C2 115.1(8) . . ?
N3' P2 C2 111.9(18) . . ?
N4' P2 C2 113.2(19) . . ?
N4 P2 Au1 110.8(8) . . ?
N3 P2 Au1 116.7(7) . . ?
N3' P2 Au1 110.2(17) . . ?
N4' P2 Au1 117.4(18) . . ?
C2 P2 Au1 107.8(3) . . ?
C13 N3 C11 120.0(12) . . ?
C13 N3 P2 125.3(10) . . ?
C11 N3 P2 109.5(11) . . ?
C12 N4 C16 121.7(12) . . ?
C12 N4 P2 112.9(10) . . ?
C16 N4 P2 124.8(10) . . ?
C12 C11 N3 108.5(12) . . ?
C12 C11 H11A 110 . . ?
N3 C11 H11A 110 . . ?
C12 C11 H11B 110 . . ?
N3 C11 H11B 110 . . ?
H11A C11 H11B 108.4 . . ?
N4 C12 C11 108.3(12) . . ?
N4 C12 H12A 110 . . ?
C11 C12 H12A 110 . . ?
N4 C12 H12B 110 . . ?
C11 C12 H12B 110 . . ?
H12A C12 H12B 108.4 . . ?
N3 C13 C15 113.4(13) . . ?
N3 C13 C14 109.9(14) . . ?
C15 C13 C14 108.8(13) . . ?
N3 C13 H13 108.2 . . ?
C15 C13 H13 108.2 . . ?
C14 C13 H13 108.2 . . ?
C13 C14 H14A 109.5 . . ?
C13 C14 H14B 109.5 . . ?
H14A C14 H14B 109.5 . . ?
C13 C14 H14C 109.5 . . ?
H14A C14 H14C 109.5 . . ?
H14B C14 H14C 109.5 . . ?
C13 C15 H15A 109.5 . . ?
C13 C15 H15B 109.5 . . ?
H15A C15 H15B 109.5 . . ?
C13 C15 H15C 109.5 . . ?
H15A C15 H15C 109.5 . . ?
H15B C15 H15C 109.5 . . ?
N4 C16 C17 107.6(14) . . ?
N4 C16 C18 105.4(13) . . ?
C17 C16 C18 102.5(13) . . ?
N4 C16 H16 113.5 . . ?
C17 C16 H16 113.5 . . ?
C18 C16 H16 113.5 . . ?
C16 C17 H17A 109.5 . . ?
C16 C17 H17B 109.5 . . ?
H17A C17 H17B 109.5 . . ?
C16 C17 H17C 109.5 . . ?
H17A C17 H17C 109.5 . . ?
H17B C17 H17C 109.5 . . ?
C16 C18 H18A 109.5 . . ?
C16 C18 H18B 109.5 . . ?
H18A C18 H18B 109.5 . . ?
C16 C18 H18C 109.5 . . ?
H18A C18 H18C 109.5 . . ?
H18B C18 H18C 109.5 . . ?
C13' N3' C11' 122.7(19) . . ?
C13' N3' P2 125.6(19) . . ?
C11' N3' P2 111.7(15) . . ?
C16' N4' C12' 120(2) . . ?
C16' N4' P2 126.7(19) . . ?
C12' N4' P2 110.8(15) . . ?
C12' C11' N3' 108(2) . . ?
C12' C11' H11C 110.1 . . ?
N3' C11' H11C 110.1 . . ?
C12' C11' H11D 110.1 . . ?
N3' C11' H11D 110.1 . . ?
H11C C11' H11D 108.4 . . ?
C11' C12' N4' 109.7(18) . . ?
C11' C12' H12C 109.7 . . ?
N4' C12' H12C 109.7 . . ?
C11' C12' H12D 109.7 . . ?
N4' C12' H12D 109.7 . . ?
H12C C12' H12D 108.2 . . ?
N3' C13' C15' 116(2) . . ?
N3' C13' C14' 113(2) . . ?
C15' C13' C14' 109(2) . . ?
N3' C13' H13' 106.2 . . ?
C15' C13' H13' 106.2 . . ?
C14' C13' H13' 106.2 . . ?
C13' C14' H14D 109.5 . . ?
C13' C14' H14E 109.5 . . ?
H14D C14' H14E 109.5 . . ?
C13' C14' H14F 109.5 . . ?
H14D C14' H14F 109.5 . . ?
H14E C14' H14F 109.5 . . ?
C13' C15' H15D 109.5 . . ?
C13' C15' H15E 109.5 . . ?
H15D C15' H15E 109.5 . . ?
C13' C15' H15F 109.5 . . ?
H15D C15' H15F 109.5 . . ?
H15E C15' H15F 109.5 . . ?
N4' C16' C17' 125(2) . . ?
N4' C16' C18' 121(2) . . ?
C17' C16' C18' 106(2) . . ?
N4' C16' H16' 99.9 . . ?
C17' C16' H16' 99.9 . . ?
C18' C16' H16' 99.9 . . ?
C16' C17' H17D 109.5 . . ?
C16' C17' H17E 109.5 . . ?
H17D C17' H17E 109.5 . . ?
C16' C17' H17F 109.5 . . ?
H17D C17' H17F 109.5 . . ?
H17E C17' H17F 109.5 . . ?
C16' C18' H18D 109.5 . . ?
C16' C18' H18E 109.5 . . ?
H18D C18' H18E 109.5 . . ?
C16' C18' H18F 109.5 . . ?
H18D C18' H18F 109.5 . . ?
H18E C18' H18F 109.5 . . ?

loop_
_geom_bond_atom_site_label_1
_geom_bond_atom_site_label_2
_geom_bond_distance
_geom_bond_site_symmetry_2
_geom_bond_publ_flag
Au1 O2 2.067(6) . ?
Au1 O1 2.068(6) . ?
Au1 P1 2.276(2) . ?
Au1 P2 2.285(2) . ?
C1 C2 1.584(12) . ?
C1 B2 1.660(15) . ?
C1 B5 1.721(14) . ?
C1 B1 1.755(14) . ?
C1 B10 1.755(14) . ?
C1 P1 1.819(9) . ?
C2 B4 1.675(15) . ?
C2 B10 1.72(2) . ?
C2 B8 1.734(13) . ?
C2 B1 1.748(15) . ?
C2 P2 1.801(9) . ?
B1 B5 1.764(18) . ?
B1 B9 1.786(17) . ?
B1 B8 1.786(17) . ?
B1 H1 1.12 . ?
B10 B3 1.53(4) . ?
B10 B4 1.56(3) . ?
B10 B2 1.63(3) . ?
B10 H10 1.12 . ?
B2 B6 1.784(18) . ?
B2 B5 1.81(2) . ?
B2 B3 1.83(2) . ?
B2 H2 1.12 . ?
B3 B7 1.780(19) . ?
B3 B6 1.78(2) . ?
B3 B4 1.840(19) . ?
B3 H3 1.12 . ?
B4 B7 1.744(18) . ?
B4 B8 1.790(19) . ?
B4 H4 1.12 . ?
B5 B6 1.786(19) . ?
B5 B9 1.797(16) . ?
B5 H5 1.12 . ?
B6 B9 1.81(2) . ?
B6 B7 1.818(18) . ?
B6 H6 1.12 . ?
B7 B8 1.749(19) . ?
B7 B9 1.825(19) . ?
B7 H7 1.12 . ?
B8 B9 1.788(17) . ?
B8 H8 1.12 . ?
B9 H9 1.12 . ?
C3 C4 1.46(2) . ?
C3 N1 1.489(16) . ?
C3 H3A 0.99 . ?
C3 H3B 0.99 . ?
C4 N2 1.474(13) . ?
C4 H4A 0.95 . ?
C5 N1 1.465(15) . ?
C5 C7 1.518(18) . ?
C5 C6 1.533(17) . ?
C5 H5A 1 . ?
C6 H6A 0.98 . ?
C6 H6B 0.98 . ?
C6 H6C 0.98 . ?
C7 H7A 0.98 . ?
C7 H7B 0.98 . ?
C7 H7C 0.98 . ?
C8 N2 1.475(15) . ?
C8 C10 1.525(17) . ?
C8 C9 1.530(17) . ?
C8 H8A 1 . ?
C9 H9A 0.98 . ?
C9 H9B 0.98 . ?
C9 H9C 0.98 . ?
C10 H10A 0.98 . ?
C10 H10B 0.98 . ?
C10 H10C 0.98 . ?
C19 O1 1.374(12) . ?
C19 C20 1.384(14) . ?
C19 C24 1.416(14) . ?
C20 C21 1.378(15) . ?
C20 H20 0.95 . ?
C22 C21 1.412(16) . ?
C22 C23 1.418(15) . ?
C22 H22 0.95 . ?
C23 C24 1.417(13) . ?
C23 C29 1.552(17) . ?
C24 O2 1.354(11) . ?
C21 C25' 1.55(2) . ?
C21 C25 1.554(17) . ?
C25 C28 1.50(3) . ?
C25 C27 1.54(3) . ?
C25 C26 1.58(3) . ?
C26 H26A 0.98 . ?
C26 H26B 0.98 . ?
C26 H26C 0.98 . ?
C27 H27A 0.98 . ?
C27 H27B 0.98 . ?
C27 H27C 0.98 . ?
C28 H28A 0.98 . ?
C28 H28B 0.98 . ?
C28 H28C 0.98 . ?
C25' C28' 1.50(3) . ?
C25' C27' 1.54(3) . ?
C25' C26' 1.57(3) . ?
C26' H26D 0.98 . ?
C26' H26E 0.98 . ?
C26' H26F 0.98 . ?
C27' H27D 0.98 . ?
C27' H27E 0.98 . ?
C27' H27F 0.98 . ?
C28' H28D 0.98 . ?
C28' H28E 0.98 . ?
C28' H28F 0.98 . ?
C29 C32 1.531(16) . ?
C29 C30 1.534(19) . ?
C29 C31 1.535(19) . ?
C30 H30A 0.98 . ?
C30 H30B 0.98 . ?
C30 H30C 0.98 . ?
C31 H31A 0.98 . ?
C31 H31B 0.98 . ?
C31 H31C 0.98 . ?
C32 H32A 0.98 . ?
C32 H32B 0.98 . ?
C32 H32C 0.98 . ?
Cl1 C33 1.70(3) . ?
C33 Cl2 1.69(3) . ?
C33 H33C 0.99 . ?
C33 H33D 0.99 . ?
Cl1' C33' 1.70(3) . ?
C33' Cl2' 1.69(3) . ?
C33' H33A 0.99 . ?
C33' H33B 0.99 . ?
N1 P1 1.651(9) . ?
N2 P1 1.646(9) . ?
P2 N4 1.636(11) . ?
P2 N3 1.649(11) . ?
P2 N3' 1.651(16) . ?
P2 N4' 1.652(17) . ?
N3 C13 1.459(18) . ?
N3 C11 1.478(19) . ?
N4 C12 1.457(17) . ?
N4 C16 1.490(19) . ?
C11 C12 1.46(2) . ?
C11 H11A 0.99 . ?
C11 H11B 0.99 . ?
C12 H12A 0.99 . ?
C12 H12B 0.99 . ?
C13 C15 1.50(2) . ?
C13 C14 1.54(2) . ?
C13 H13 1 . ?
C14 H14A 0.98 . ?
C14 H14B 0.98 . ?
C14 H14C 0.98 . ?
C15 H15A 0.98 . ?
C15 H15B 0.98 . ?
C15 H15C 0.98 . ?
C16 C17 1.58(2) . ?
C16 C18 1.62(2) . ?
C16 H16 1 . ?
C17 H17A 0.98 . ?
C17 H17B 0.98 . ?
C17 H17C 0.98 . ?
C18 H18A 0.98 . ?
C18 H18B 0.98 . ?
C18 H18C 0.98 . ?
N3' C13' 1.46(2) . ?
N3' C11' 1.47(2) . ?
N4' C16' 1.45(2) . ?
N4' C12' 1.48(2) . ?
C11' C12' 1.45(3) . ?
C11' H11C 0.99 . ?
C11' H11D 0.99 . ?
C12' H12C 0.99 . ?
C12' H12D 0.99 . ?
C13' C15' 1.49(2) . ?
C13' C14' 1.53(3) . ?
C13' H13' 1 . ?
C14' H14D 0.98 . ?
C14' H14E 0.98 . ?
C14' H14F 0.98 . ?
C15' H15D 0.98 . ?
C15' H15E 0.98 . ?
C15' H15F 0.98 . ?
C16' C17' 1.54(2) . ?
C16' C18' 1.58(2) . ?
C16' H16' 1 . ?
C17' H17D 0.98 . ?
C17' H17E 0.98 . ?
C17' H17F 0.98 . ?
C18' H18D 0.98 . ?
C18' H18E 0.98 . ?
C18' H18F 0.98 . ?
